data_1553649
loop_
_publ_author_name
'Elsaidi, Sameh K.'
'Mohamed, Mona H.'
'Simon, Cory M.'
'Braun, Efrem'
'Pham, Tony'
'Forrest, Katherine A.'
'Xu, Wenqian'
'Banerjee, Debasis'
'Space, Brian'
'Zaworotko, Michael J.'
'Thallapally, Praveen K.'

_publ_section_title
;
 Effect of ring rotation upon gas adsorption in SIFSIX-3-M (M = Fe, Ni)
 pillared square grid networks.
;
_journal_issue 3
_journal_name_full 'Chemical science'
_journal_page_first 2373
_journal_page_last 2380
_journal_paper_doi 10.1039/c6sc05012c
_journal_volume 8
_journal_year 2017
_chemical_formula_sum 'C8 H8 F6 N4 Ni Si'
_chemical_formula_weight 360.95
_chemical_name_common SIFSIX-3-Ni
_chemical_name_systematic SIFSIX-3-Ni
_space_group_IT_number 123
_space_group_name_Hall '-P 4 2'
_space_group_name_H-M_alt 'P 4/m m m'
_symmetry_cell_setting tetragonal
_symmetry_space_group_name_H-M 'P 4/m m m'
_audit_creation_date 2016-04-09T10:52
_audit_creation_method 'from EXP file using GSAS2CIF'
_audit_update_record
;
2016-11-14 deposited with the CCDC.
2016-12-19 downloaded from the CCDC.
;
_cell_angle_alpha 90.0
_cell_angle_beta 90.0
_cell_angle_gamma 90.0
_cell_formula_units_Z 1
_cell_length_a 7.00122(19)
_cell_length_b 7.00122
_cell_length_c 7.49794(21)
_cell_measurement_temperature 298
_cell_volume 367.527(14)
_computing_structure_refinement GSAS
_diffrn_ambient_temperature 298
_diffrn_detector 'Amorphous Si area detector'
_diffrn_detector_type PerkinElmer
_diffrn_measurement_device_type 17-BM
_diffrn_radiation_polarisn_ratio 0.99
_diffrn_radiation_probe x-ray
_diffrn_radiation_type synchrotron
_diffrn_radiation_wavelength 0.72768
_exptl_absorpt_correction_T_max 1.00000
_exptl_absorpt_correction_T_min 1.00000
_exptl_absorpt_process_details
;   GSAS Absorption/surface roughness correction: function number 0
 No correction is applied.
;
_pd_block_id 2016-04-09T10:52|PNNL_NI_D250_VAC7_NO|Wenqian_Xu|17-BM
_pd_calc_method 'Rietveld Refinement'
_pd_instr_location ' ?'
_pd_meas_number_of_points 4500
_pd_phase_name 'from C:/GSAS/MyWork/2015-1/PNNL/NiSiF6/CoSIFSIX-3.cif'
_pd_proc_info_datetime 2016-04-09T10:52:27
_pd_proc_info_excluded_regions ' ?'
_pd_proc_ls_background_function
;   GSAS Background function number 1 with 24 terms.
 Shifted Chebyshev function of 1st kind
      1:    4655.65     2:   -3084.90     3:    298.846     4:    479.952    
      5:   -1328.65     6:    1100.13     7:   -109.432     8:   -375.766    
      9:    711.049    10:   -545.343    11:    100.988    12:    144.452    
     13:   -265.575    14:    249.775    15:   -80.5693    16:   -31.1787    
     17:    132.575    18:   -103.474    19:   -44.3422    20:    114.556    
     21:   -106.848    22:    93.1713    23:   -81.4107    24:    13.6382    
;
_pd_proc_ls_peak_cutoff 0.00100
_pd_proc_ls_profile_function
;
 CW Profile function number 3 with  19 terms
 Pseudovoigt profile coefficients as parameterized in
 P. Thompson, D.E. Cox & J.B. Hastings (1987). J. Appl. Cryst.,20,79-83.
 Asymmetry correction of L.W. Finger, D.E. Cox & A. P. Jephcoat (1994).
 J. Appl. Cryst.,27,892-900.
 #1(GU)   =  163.321 #2(GV)   =    0.000 #3(GW)   =    9.195
 #4(GP)   =    0.000 #5(LX)   =    0.000 #6(LY)   =   51.842
 #7(S/L)  =   0.0005 #8(H/L)  =   0.0005
 #9(trns) =     0.00 #10(shft)=   0.0000
 #11(stec)=     0.00 #12(ptec)=     0.00 #13(sfec)=     0.00
 #14(L11) =    0.000 #15(L22) =    0.000 #16(L33) =    0.000
 #17(L12) =    0.000 #18(L13) =    0.000 #19(L23) =    0.000
 Peak tails are ignored  where the intensity is below 0.0010 times the peak
   Aniso. broadening axis   0.0   0.0   1.0
;
_pd_proc_ls_prof_R_factor 0.0314
_pd_proc_ls_prof_wR_expected 0.0113
_pd_proc_ls_prof_wR_factor 0.0461
_pd_proc_number_of_points 4500
_pd_spec_mounting ' ?'
_refine_ls_goodness_of_fit_all 4.12
_refine_ls_matrix_type full
_refine_ls_number_parameters 44
_refine_ls_number_restraints 8
_refine_ls_R_Fsqd_factor 0.03824
_refine_ls_shift/su_max 0.01
_refine_ls_shift/su_mean 0.00
_reflns_d_resolution_high 1.017
_reflns_d_resolution_low 7.498
_reflns_limit_h_max 7
_reflns_limit_h_min 0
_reflns_limit_k_max 5
_reflns_limit_k_min 0
_reflns_limit_l_max 8
_reflns_limit_l_min 0
_reflns_number_total 138
_cod_data_source_file c6sc05012c2.cif
_cod_data_source_block PNNL_NI_D250_VAC7_NO_publ
_cod_depositor_comments
;
The following automatic conversions were performed:

data item '_geom_angle_publ_flag' value 'N' was changed to 'n' in
accordance with the
/home/saulius/struct/COD-crude-data/automatic-downloads/DataCite-retrospective/RSC/depositions/lib/dictionaries/cif_core.dic
dictionary named 'cif_core.dic' version 2.4.2 last updated on
2011-04-26 (59 times).

data item '_geom_bond_publ_flag' value 'N' was changed to 'n' in
accordance with the
/home/saulius/struct/COD-crude-data/automatic-downloads/DataCite-retrospective/RSC/depositions/lib/dictionaries/cif_core.dic
dictionary named 'cif_core.dic' version 2.4.2 last updated on
2011-04-26 (43 times).

Automatic conversion script
Id: cif_fix_values 6909 2019-04-08 15:41:33Z antanas 
;
_cod_original_cell_volume 367.528(25)
_cod_original_sg_symbol_H-M 'P 4/mmm'
_cod_original_formula_sum 'C8.00 H8.00 F6 N4 Ni Si'
_cod_database_code 1553649
_gsas_exptl_extinct_corr_t_min 1.00000
_gsas_exptl_extinct_corr_t_max 1.00000

loop_
_symmetry_equiv_pos_site_id
_symmetry_equiv_pos_as_xyz
1 +x,+y,+z
2 -y,+x,+z
3 -x,-y,+z
4 +y,-x,+z
5 -x,+y,+z
6 -y,-x,+z
7 +x,-y,+z
8 +y,+x,+z
-1 -x,-y,-z
-2 +y,-x,-z
-3 +x,+y,-z
-4 -y,+x,-z
-5 +x,-y,-z
-6 +y,+x,-z
-7 -x,+y,-z
-8 -y,-x,-z

loop_
_atom_site_type_symbol
_atom_site_label
_atom_site_fract_x
_atom_site_fract_y
_atom_site_fract_z
_atom_site_occupancy
_atom_site_thermal_displace_type
_atom_site_U_iso_or_equiv
Ni Ni1 0.5 0.5 0.5 1.0 Uiso 0.0130(9)
Si Si2 0.5 0.5 1.0 1.0 Uiso 0.0368(19)
F F3 0.5 0.5 0.7651(7) 1.0 Uiso 0.0231(14)
F F4 0.66555(32) 0.66555(32) 1.0 1.0 Uiso 0.0518(15)
N N5 0.8039(5) 0.5 0.5 1.0 Uiso 0.0162(19)
C C6 0.90041(9) 0.4482(7) 0.64649(27) 0.5 Uiso 0.0339(24)
H H6 0.8145(11) 0.4066(12) 0.7642(5) 0.5 Uiso 0.0406(29)

loop_
_atom_type_symbol
_atom_type_number_in_cell
_atom_type_scat_dispersion_real
_atom_type_scat_dispersion_imag
_atom_type_scat_Cromer_Mann_a1
_atom_type_scat_Cromer_Mann_a2
_atom_type_scat_Cromer_Mann_a3
_atom_type_scat_Cromer_Mann_a4
_atom_type_scat_Cromer_Mann_b1
_atom_type_scat_Cromer_Mann_b2
_atom_type_scat_Cromer_Mann_b3
_atom_type_scat_Cromer_Mann_b4
_atom_type_scat_Cromer_Mann_c
_atom_type_scat_source
Ni 1.0 0.000 0.000 12.8376 3.87850 7.29200 0.25650 4.44380 12.1763 2.38000 66.3421 1.03410 International_Tables_Vol_C
Si 1.0 0.000 0.000 6.29150 2.43860 3.03530 32.3337 1.98910 0.67850 1.54100 81.6937 1.14070 International_Tables_Vol_C
F 6.0 0.000 0.000 3.53920 10.2825 2.64120 4.29440 1.51700 0.26150 1.02430 26.1476 0.27760 International_Tables_Vol_C
N 4.0 0.000 0.000 12.2126 0.00570 3.13220 9.89330 2.01250 28.9975 1.16630 0.58260 -11.529 International_Tables_Vol_C
C 8.0 0.000 0.000 2.31000 20.8439 1.02000 10.2075 1.58860 0.56870 0.86500 51.6512 0.21560 International_Tables_Vol_C
H 8.0 0.000 0.000 0.49300 10.5109 0.32291 26.1257 0.14019 3.14236 0.04081 57.7997 0.00304 International_Tables_Vol_C

loop_
_geom_angle_atom_site_label_1
_geom_angle_atom_site_label_2
_geom_angle_atom_site_label_3
_geom_angle
_geom_angle_site_symmetry_1
_geom_angle_site_symmetry_3
_geom_angle_publ_flag
F3 Ni1 F3 180.0 1_555 -1_666 n
F3 Ni1 N5 90.0 1_555 1_555 n
F3 Ni1 N5 90.0 1_555 2_655 n
F3 Ni1 N5 90.0 1_555 3_665 n
F3 Ni1 N5 90.0 1_555 4_565 n
F3 Ni1 N5 90.0 -1_666 1_555 n
F3 Ni1 N5 90.0 -1_666 2_655 n
F3 Ni1 N5 90.0 -1_666 3_665 n
F3 Ni1 N5 90.0 -1_666 4_565 n
N5 Ni1 N5 90.0 1_555 2_655 n
N5 Ni1 N5 180.0 1_555 3_665 n
N5 Ni1 N5 90.0 1_555 4_565 n
N5 Ni1 N5 90.0 2_655 3_665 n
N5 Ni1 N5 180.0 2_655 4_565 n
N5 Ni1 N5 90.0 3_665 4_565 n
F3 Si2 F3 179.9406 1_555 -1_667 n
F3 Si2 F4 90.0 1_555 1_555 n
F3 Si2 F4 90.0 1_555 2_655 n
F3 Si2 F4 90.0 1_555 3_665 n
F3 Si2 F4 90.0 1_555 4_565 n
F3 Si2 F4 90.0 -1_667 1_555 n
F3 Si2 F4 90.0 -1_667 2_655 n
F3 Si2 F4 90.0 -1_667 3_665 n
F3 Si2 F4 90.0 -1_667 4_565 n
F4 Si2 F4 90.0 1_555 2_655 n
F4 Si2 F4 180.0 1_555 3_665 n
F4 Si2 F4 90.0 1_555 4_565 n
F4 Si2 F4 90.0 2_655 3_665 n
F4 Si2 F4 179.9802 2_655 4_565 n
F4 Si2 F4 90.0 3_665 4_565 n
Ni1 F3 Si2 180.0 1_555 1_555 n
Ni1 N5 C6 120.30(17) 1_555 1_555 n
Ni1 N5 C6 120.30(17) 1_555 7_565 n
Ni1 N5 C6 120.30(17) 1_555 -3_556 n
Ni1 N5 C6 120.30(17) 1_555 -5_566 n
C6 N5 C6 31.4(4) 1_555 7_565 n
C6 N5 C6 110.14(30) 1_555 -3_556 n
C6 N5 C6 119.41(33) 1_555 -5_566 n
C6 N5 C6 119.41(33) 7_565 -3_556 n
C6 N5 C6 110.14(30) 7_565 -5_566 n
C6 N5 C6 31.4(4) -3_556 -5_566 n
N5 C6 C6 108.82(32) 1_555 3_765 n
N5 C6 C6 120.30(17) 1_555 5_755 n
N5 C6 C6 74.29(20) 1_555 7_565 n
N5 C6 H6 116.79(33) 1_555 1_555 n
N5 C6 H6 95.6(4) 1_555 7_565 n
C6 C6 C6 27.49(30) 3_765 5_755 n
C6 C6 C6 62.51(30) 3_765 7_565 n
C6 C6 H6 127.13(28) 3_765 1_555 n
C6 C6 H6 92.5(5) 3_765 7_565 n
C6 C6 C6 90.0 5_755 7_565 n
C6 C6 H6 122.92(32) 5_755 1_555 n
C6 C6 H6 114.08(29) 5_755 7_565 n
C6 C6 H6 105.26(20) 7_565 1_555 n
C6 C6 H6 46.4(4) 7_565 7_565 n
H6 C6 H6 58.9(6) 1_555 7_565 n
C6 H6 C6 28.33(19) 1_555 7_565 n
C6 H6 H6 74.74(20) 1_555 7_565 n
C6 H6 H6 46.4(4) 7_565 7_565 n

loop_
_geom_bond_atom_site_label_1
_geom_bond_atom_site_label_2
_geom_bond_distance
_geom_bond_site_symmetry_2
_geom_bond_publ_flag
Ni1 F3 1.988(5) 1_555 n
Ni1 F3 1.988(5) -1_666 n
Ni1 N5 2.1275(33) 1_555 n
Ni1 N5 2.1275(33) 2_655 n
Ni1 N5 2.1275(33) 3_665 n
Ni1 N5 2.1275(33) 4_565 n
Si2 F3 1.761(5) 1_555 n
Si2 F3 1.761(5) -1_667 n
Si2 F4 1.6391(32) 1_555 n
Si2 F4 1.6391(32) 2_655 n
Si2 F4 1.6391(32) 3_665 n
Si2 F4 1.6391(32) 4_565 n
F3 Ni1 1.988(5) 1_555 n
F3 Si2 1.761(5) 1_555 n
F3 F4 2.406(4) 1_555 n
F3 F4 2.406(4) 2_655 n
F3 F4 2.406(4) 3_665 n
F3 F4 2.406(4) 4_565 n
F4 Si2 1.6391(32) 1_555 n
F4 F3 2.406(4) 1_555 n
F4 F3 2.406(4) -1_667 n
F4 F4 2.318(5) 2_655 n
F4 F4 2.318(5) 4_565 n
F4 H6 2.114(5) 2_655 n
F4 H6 2.114(5) 7_565 n
F4 H6 2.114(5) -4_657 n
F4 H6 2.114(5) -5_567 n
N5 Ni1 2.1275(33) 1_555 n
N5 C6 1.3397(6) 1_555 n
N5 C6 1.3397(6) 7_565 n
N5 C6 1.3397(6) -3_556 n
N5 C6 1.3397(6) -5_566 n
C6 N5 1.3397(6) 1_555 n
C6 C6 1.572(4) 3_765 n
C6 C6 1.3945(12) 5_755 n
C6 C6 0.726(9) 7_565 n
C6 C6 2.197(4) -3_556 n
C6 H6 1.107(5) 1_555 n
C6 H6 1.475(10) 7_565 n
H6 F4 2.114(5) 4_565 n
H6 C6 1.107(5) 1_555 n
H6 C6 1.475(10) 7_565 n
H6 H6 1.309(17) 7_565 n

loop_
_gsas_i100_meas
6.74
100.00
0.37
3.00
3.82
6.37
10.13
9.12
7.95
2.59
3.15
0.28
0.10
0.14
2.42
0.26
0.22
0.02
3.19
1.24
7.73
3.11
2.85
0.15
0.52
0.13
0.83
4.94
0.37
0.09
1.20
3.98
0.02
3.25
0.66
1.48
1.73
0.81
0.70
1.66
0.19
0.44
2.25
0.07
1.37
0.41
1.09
0.46
0.05
0.00
1.47
0.00
0.48
0.02
0.48
0.52
0.00
0.78
1.46
0.75
0.69
1.25
0.14
0.06
0.07
0.11
0.97
0.04
0.04
1.64
0.15
0.27
1.01
0.38
0.13
0.00
0.06
0.64
0.37
1.07
0.27
0.24
1.02
0.25
0.34
0.01
0.05
0.22
0.00
0.03
0.00
1.01
0.37
0.01
0.22
0.13
0.17
0.30
0.05
0.00
0.01
0.39
0.07
0.13
0.02
0.08
1.07
0.24
0.07
0.39
0.02
0.08
0.23
0.12
0.14
0.29
0.06
0.19
0.12
0.01
0.10
0.06
0.06
0.11
0.07
0.06
0.09
0.27
0.05
0.00
0.08
0.14
0.24
0.27
0.17
0.05
0.01
0.06
